data_4026734
loop_
_publ_author_name
'Avital Steinberg'
'Mark Froimowitz'
'Damon A. Parrish'
'Jeffrey R. Deschamps'
'Robert Glaser'

_publ_contact_author_address
;
Laboratory for the Structure of Matter
Naval Research Laboratory
Washington, DC 20375
;
_publ_contact_author_email dparrish@ccs.nrl.navy.mil
_publ_contact_author_fax 202-767-6874
_publ_contact_author_name 'Dr Damon A. Parrish'
_publ_contact_author_phone 202-404-2141
_publ_section_title
;
 Solution- and Solid-State Conformations of C(\a)-Alkyl Analogues of
 Methylphenidate (Ritalin) Salts: Avoidance of gauche+gauche- Interactions
;
_journal_name_full 'Journal of Organic Chemistry'
_journal_page_first 9239
_journal_page_last 9245
_journal_paper_doi 10.1021/jo201415h
_journal_volume 76
_journal_year 2011
_chemical_formula_sum 'C17 H26 Cl3 N'
_chemical_formula_weight 350.74
_chemical_name_systematic
; 
 (RS,RS)-2-(1-(3,4-dichlorophenyl)-3-methylbutyl)-1-methylpiperidinium chloride 
;
_space_group_IT_number 14
_symmetry_cell_setting monoclinic
_symmetry_space_group_name_Hall '-P 2yn'
_symmetry_space_group_name_H-M 'P 1 21/n 1'
_atom_sites_solution_hydrogens geom
_atom_sites_solution_primary direct
_atom_sites_solution_secondary difmap
_audit_creation_date 2005-03-30
_audit_creation_method 'from SHELXL97 CIF, local template and enCIFer'
_cell_angle_alpha 90.00
_cell_angle_beta 112.514(10)
_cell_angle_gamma 90.00
_cell_formula_units_Z 4
_cell_length_a 12.720(5)
_cell_length_b 11.077(4)
_cell_length_c 13.974(6)
_cell_measurement_temperature 103(2)
_cell_volume 1818.9(13)
_computing_cell_refinement 'Bruker SMART v5.631 (Bruker, 2001)'
_computing_data_collection 'Bruker SMART v5.631 (Bruker, 2001)'
_computing_data_reduction
;
Bruker SAINT v6.45A (Bruker, 2002), Bruker XPREP v6.14 (Bruker, 2001)
;
_computing_molecular_graphics 'Bruker SHELXTL v6.14 (Bruker, 2000b)'
_computing_publication_material 'Bruker SHELXTL v6.14 (Bruker, 2000b)'
_computing_structure_refinement 'Bruker SHELXTL v6.14 (Bruker, 2000b)'
_computing_structure_solution 'Bruker SHELXTL v6.14 (Bruker, 2000b)'
_diffrn_ambient_temperature 103(2)
_diffrn_measured_fraction_theta_full 0.975
_diffrn_measured_fraction_theta_max 0.975
_diffrn_measurement_device_type 'Bruker SMART 1000 CCD'
_diffrn_measurement_method '\f and \w scans'
_diffrn_radiation_monochromator graphite
_diffrn_radiation_source 'sealed tube'
_diffrn_radiation_type MoK\a
_diffrn_radiation_wavelength 0.71073
_diffrn_reflns_av_R_equivalents 0.0405
_diffrn_reflns_av_sigmaI/netI 0.0528
_diffrn_reflns_limit_h_max 16
_diffrn_reflns_limit_h_min -15
_diffrn_reflns_limit_k_max 14
_diffrn_reflns_limit_k_min -14
_diffrn_reflns_limit_l_max 18
_diffrn_reflns_limit_l_min -17
_diffrn_reflns_number 14733
_diffrn_reflns_theta_full 28.29
_diffrn_reflns_theta_max 28.29
_diffrn_reflns_theta_min 1.84
_exptl_absorpt_coefficient_mu 0.498
_exptl_absorpt_correction_T_max 0.923
_exptl_absorpt_correction_T_min 0.844
_exptl_absorpt_correction_type multi-scan
_exptl_absorpt_process_details 'SADABS v2.10 (Bruker, 2000c)'
_exptl_crystal_colour colourless
_exptl_crystal_density_diffrn 1.281
_exptl_crystal_description prism
_exptl_crystal_F_000 744
_exptl_crystal_size_max 0.34
_exptl_crystal_size_mid 0.28
_exptl_crystal_size_min 0.16
_refine_diff_density_max 1.962
_refine_diff_density_min -0.690
_refine_diff_density_rms 0.096
_refine_ls_extinction_method none
_refine_ls_goodness_of_fit_ref 1.037
_refine_ls_hydrogen_treatment constr
_refine_ls_matrix_type full
_refine_ls_number_parameters 185
_refine_ls_number_reflns 4402
_refine_ls_number_restraints 0
_refine_ls_restrained_S_all 1.037
_refine_ls_R_factor_all 0.0926
_refine_ls_R_factor_gt 0.0610
_refine_ls_shift/su_max 0.000
_refine_ls_shift/su_mean 0.000
_refine_ls_structure_factor_coef Fsqd
_refine_ls_weighting_details 'calc w=1/[\s^2^(Fo^2^)+(0.0794P)^2^+4.1490P] where P=(Fo^2^+2Fc^2^)/3'
_refine_ls_weighting_scheme calc
_refine_ls_wR_factor_gt 0.1601
_refine_ls_wR_factor_ref 0.1757
_reflns_number_gt 3117
_reflns_number_total 4402
_reflns_threshold_expression I>2\s(I)
_cod_data_source_file jo201415h_si_004.cif
_cod_data_source_block mark160
_cod_database_code 4026734

loop_
_symmetry_equiv_pos_as_xyz
'x, y, z'
'-x+1/2, y+1/2, -z+1/2'
'-x, -y, -z'
'x-1/2, -y-1/2, z-1/2'

loop_
_atom_site_label
_atom_site_type_symbol
_atom_site_fract_x
_atom_site_fract_y
_atom_site_fract_z
_atom_site_U_iso_or_equiv
_atom_site_adp_type
_atom_site_occupancy
_atom_site_symmetry_multiplicity
_atom_site_calc_flag
_atom_site_refinement_flags
N1 N 0.4149(2) 0.3460(2) 0.3447(2) 0.0167(5) Uani 1 1 d .
H1D H 0.4060 0.4242 0.3645 0.020 Uiso 1 1 calc R
C1 C 0.3293(3) 0.3310(3) 0.2370(3) 0.0227(7) Uiso 1 1 d .
H1A H 0.3463 0.3874 0.1908 0.034 Uiso 1 1 calc R
H1B H 0.2531 0.3477 0.2356 0.034 Uiso 1 1 calc R
H1C H 0.3321 0.2481 0.2137 0.034 Uiso 1 1 calc R
C2 C 0.3976(3) 0.2633(3) 0.4236(2) 0.0158(6) Uani 1 1 d .
H2A H 0.4538 0.2871 0.4935 0.019 Uiso 1 1 calc R
C3 C 0.4242(3) 0.1335(3) 0.4032(3) 0.0201(7) Uani 1 1 d .
H3A H 0.3687 0.1072 0.3349 0.024 Uiso 1 1 calc R
H3B H 0.4161 0.0798 0.4566 0.024 Uiso 1 1 calc R
C4 C 0.5453(3) 0.1216(3) 0.4049(3) 0.0255(7) Uani 1 1 d .
H4A H 0.6012 0.1375 0.4759 0.031 Uiso 1 1 calc R
H4B H 0.5572 0.0382 0.3859 0.031 Uiso 1 1 calc R
C5 C 0.5647(3) 0.2099(3) 0.3299(3) 0.0277(8) Uani 1 1 d .
H5A H 0.6454 0.2065 0.3376 0.033 Uiso 1 1 calc R
H5B H 0.5167 0.1869 0.2579 0.033 Uiso 1 1 calc R
C6 C 0.5354(3) 0.3375(3) 0.3510(3) 0.0263(8) Uani 1 1 d .
H6A H 0.5882 0.3627 0.4209 0.032 Uiso 1 1 calc R
H6B H 0.5456 0.3933 0.2999 0.032 Uiso 1 1 calc R
C7 C 0.2778(3) 0.2809(2) 0.4240(2) 0.0143(6) Uani 1 1 d .
H7A H 0.2205 0.2628 0.3531 0.017 Uiso 1 1 calc R
C8 C 0.2618(3) 0.4125(3) 0.4508(3) 0.0177(6) Uani 1 1 d .
H8A H 0.3210 0.4315 0.5196 0.021 Uiso 1 1 calc R
H8B H 0.2747 0.4659 0.3996 0.021 Uiso 1 1 calc R
C9 C 0.1457(3) 0.4427(3) 0.4532(3) 0.0222(7) Uani 1 1 d .
H9A H 0.1336 0.3904 0.5064 0.027 Uiso 1 1 calc R
C9B C 0.1447(3) 0.5746(3) 0.4851(3) 0.0289(8) Uani 1 1 d .
H9BA H 0.2073 0.5885 0.5519 0.043 Uiso 1 1 calc R
H9BB H 0.0721 0.5926 0.4913 0.043 Uiso 1 1 calc R
H9BC H 0.1540 0.6273 0.4325 0.043 Uiso 1 1 calc R
C9A C 0.0500(3) 0.4198(4) 0.3500(3) 0.0404(10) Uani 1 1 d .
H9AA H 0.0516 0.3352 0.3302 0.061 Uiso 1 1 calc R
H9AB H 0.0592 0.4723 0.2973 0.061 Uiso 1 1 calc R
H9AC H -0.0230 0.4371 0.3556 0.061 Uiso 1 1 calc R
C1' C 0.2589(3) 0.1945(3) 0.5003(2) 0.0163(6) Uani 1 1 d .
C2' C 0.1898(3) 0.0937(3) 0.4632(3) 0.0193(6) Uani 1 1 d .
H2'A H 0.1555 0.0783 0.3909 0.023 Uiso 1 1 calc R
C3' C 0.1715(3) 0.0153(3) 0.5337(3) 0.0240(7) Uani 1 1 d .
C4' C 0.2166(3) 0.0400(3) 0.6381(3) 0.0249(7) Uani 1 1 d .
C5' C 0.2850(3) 0.1402(3) 0.6753(3) 0.0253(7) Uani 1 1 d .
H5'A H 0.3157 0.1575 0.7473 0.030 Uiso 1 1 calc R
C6' C 0.3083(3) 0.2148(3) 0.6070(3) 0.0216(7) Uani 1 1 d .
H6'A H 0.3588 0.2810 0.6329 0.026 Uiso 1 1 calc R
Cl3' Cl 0.09118(9) -0.11346(7) 0.48728(8) 0.0353(3) Uani 1 1 d .
Cl4' Cl 0.19035(10) -0.05336(8) 0.72641(8) 0.0394(3) Uani 1 1 d .
Cl Cl 0.40673(7) 0.61924(6) 0.33159(6) 0.0215(2) Uani 1 1 d .

loop_
_atom_site_aniso_label
_atom_site_aniso_U_11
_atom_site_aniso_U_22
_atom_site_aniso_U_33
_atom_site_aniso_U_23
_atom_site_aniso_U_13
_atom_site_aniso_U_12
N1 0.0200(13) 0.0114(11) 0.0222(14) -0.0022(10) 0.0120(11) -0.0011(9)
C2 0.0184(15) 0.0123(13) 0.0181(15) 0.0007(11) 0.0084(12) 0.0005(11)
C3 0.0293(18) 0.0135(13) 0.0222(16) 0.0026(12) 0.0152(14) 0.0034(12)
C4 0.0267(18) 0.0201(15) 0.0339(19) 0.0015(14) 0.0163(15) 0.0055(13)
C5 0.0305(19) 0.0211(16) 0.042(2) -0.0008(14) 0.0258(17) 0.0028(14)
C6 0.0257(18) 0.0179(15) 0.044(2) -0.0023(14) 0.0237(17) -0.0024(13)
C7 0.0184(15) 0.0101(12) 0.0155(14) 0.0003(10) 0.0075(12) -0.0007(10)
C8 0.0190(15) 0.0108(13) 0.0245(16) -0.0015(11) 0.0099(13) -0.0003(11)
C9 0.0209(17) 0.0150(14) 0.0334(19) 0.0029(13) 0.0133(15) 0.0033(12)
C9B 0.031(2) 0.0200(16) 0.043(2) 0.0012(15) 0.0232(17) 0.0059(14)
C9A 0.026(2) 0.036(2) 0.048(3) -0.0077(18) 0.0007(18) 0.0089(16)
C1' 0.0200(16) 0.0131(13) 0.0194(16) 0.0028(11) 0.0116(13) 0.0050(11)
C2' 0.0228(16) 0.0153(14) 0.0252(17) -0.0014(12) 0.0153(14) 0.0012(12)
C3' 0.0303(18) 0.0114(13) 0.039(2) -0.0002(13) 0.0225(16) 0.0016(12)
C4' 0.0332(19) 0.0236(16) 0.0290(19) 0.0108(13) 0.0245(16) 0.0119(14)
C5' 0.0292(18) 0.0277(17) 0.0206(17) 0.0044(13) 0.0113(14) 0.0071(14)
C6' 0.0220(17) 0.0217(15) 0.0218(17) 0.0013(12) 0.0092(13) 0.0046(12)
Cl3' 0.0523(6) 0.0180(4) 0.0516(6) -0.0079(4) 0.0376(5) -0.0114(4)
Cl4' 0.0671(7) 0.0256(4) 0.0439(6) 0.0123(4) 0.0418(5) 0.0086(4)
Cl 0.0246(4) 0.0129(3) 0.0245(4) -0.0020(3) 0.0065(3) 0.0016(3)

loop_
_atom_type_symbol
_atom_type_description
_atom_type_scat_dispersion_real
_atom_type_scat_dispersion_imag
_atom_type_scat_source
C C 0.0033 0.0016 'International Tables Vol C Tables 4.2.6.8 and 6.1.1.4'
H H 0.0000 0.0000 'International Tables Vol C Tables 4.2.6.8 and 6.1.1.4'
N N 0.0061 0.0033 'International Tables Vol C Tables 4.2.6.8 and 6.1.1.4'
Cl Cl 0.1484 0.1585 'International Tables Vol C Tables 4.2.6.8 and 6.1.1.4'

loop_
_geom_angle_atom_site_label_1
_geom_angle_atom_site_label_2
_geom_angle_atom_site_label_3
_geom_angle
C1 N1 C6 112.8(3)
C1 N1 C2 114.5(2)
C6 N1 C2 110.4(2)
C1 N1 H1D 106.2
C6 N1 H1D 106.2
C2 N1 H1D 106.2
N1 C1 H1A 109.5
N1 C1 H1B 109.5
H1A C1 H1B 109.5
N1 C1 H1C 109.5
H1A C1 H1C 109.5
H1B C1 H1C 109.5
N1 C2 C3 109.2(2)
N1 C2 C7 110.3(2)
C3 C2 C7 114.2(2)
N1 C2 H2A 107.6
C3 C2 H2A 107.6
C7 C2 H2A 107.6
C2 C3 C4 111.7(3)
C2 C3 H3A 109.3
C4 C3 H3A 109.3
C2 C3 H3B 109.3
C4 C3 H3B 109.3
H3A C3 H3B 107.9
C5 C4 C3 111.1(3)
C5 C4 H4A 109.4
C3 C4 H4A 109.4
C5 C4 H4B 109.4
C3 C4 H4B 109.4
H4A C4 H4B 108.0
C6 C5 C4 110.3(3)
C6 C5 H5A 109.6
C4 C5 H5A 109.6
C6 C5 H5B 109.6
C4 C5 H5B 109.6
H5A C5 H5B 108.1
N1 C6 C5 111.6(3)
N1 C6 H6A 109.3
C5 C6 H6A 109.3
N1 C6 H6B 109.3
C5 C6 H6B 109.3
H6A C6 H6B 108.0
C1' C7 C8 110.8(3)
C1' C7 C2 110.2(2)
C8 C7 C2 110.1(2)
C1' C7 H7A 108.5
C8 C7 H7A 108.5
C2 C7 H7A 108.5
C9 C8 C7 115.6(2)
C9 C8 H8A 108.4
C7 C8 H8A 108.4
C9 C8 H8B 108.4
C7 C8 H8B 108.4
H8A C8 H8B 107.5
C9A C9 C8 112.1(3)
C9A C9 C9B 110.1(3)
C8 C9 C9B 109.4(3)
C9A C9 H9A 108.4
C8 C9 H9A 108.4
C9B C9 H9A 108.4
C9 C9B H9BA 109.5
C9 C9B H9BB 109.5
H9BA C9B H9BB 109.5
C9 C9B H9BC 109.5
H9BA C9B H9BC 109.5
H9BB C9B H9BC 109.5
C9 C9A H9AA 109.5
C9 C9A H9AB 109.5
H9AA C9A H9AB 109.5
C9 C9A H9AC 109.5
H9AA C9A H9AC 109.5
H9AB C9A H9AC 109.5
C2' C1' C6' 119.2(3)
C2' C1' C7 119.4(3)
C6' C1' C7 121.4(3)
C1' C2' C3' 119.2(3)
C1' C2' H2'A 120.4
C3' C2' H2'A 120.4
C4' C3' C2' 120.6(3)
C4' C3' Cl3' 120.6(3)
C2' C3' Cl3' 118.8(3)
C3' C4' C5' 120.3(3)
C3' C4' Cl4' 121.3(3)
C5' C4' Cl4' 118.4(3)
C6' C5' C4' 119.5(3)
C6' C5' H5'A 120.2
C4' C5' H5'A 120.2
C5' C6' C1' 121.0(3)
C5' C6' H6'A 119.5
C1' C6' H6'A 119.5

loop_
_geom_bond_atom_site_label_1
_geom_bond_atom_site_label_2
_geom_bond_distance
N1 C1 1.492(4)
N1 C6 1.504(4)
N1 C2 1.513(4)
N1 H1D 0.9300
C1 H1A 0.9800
C1 H1B 0.9800
C1 H1C 0.9800
C2 C3 1.529(4)
C2 C7 1.539(4)
C2 H2A 1.0000
C3 C4 1.537(5)
C3 H3A 0.9900
C3 H3B 0.9900
C4 C5 1.522(5)
C4 H4A 0.9900
C4 H4B 0.9900
C5 C6 1.519(5)
C5 H5A 0.9900
C5 H5B 0.9900
C6 H6A 0.9900
C6 H6B 0.9900
C7 C1' 1.519(4)
C7 C8 1.538(4)
C7 H7A 1.0000
C8 C9 1.526(4)
C8 H8A 0.9900
C8 H8B 0.9900
C9 C9A 1.511(5)
C9 C9B 1.529(4)
C9 H9A 1.0000
C9B H9BA 0.9800
C9B H9BB 0.9800
C9B H9BC 0.9800
C9A H9AA 0.9800
C9A H9AB 0.9800
C9A H9AC 0.9800
C1' C2' 1.392(4)
C1' C6' 1.398(5)
C2' C3' 1.398(5)
C2' H2'A 0.9500
C3' C4' 1.376(5)
C3' Cl3' 1.729(3)
C4' C5' 1.383(5)
C4' Cl4' 1.737(3)
C5' C6' 1.377(5)
C5' H5'A 0.9500
C6' H6'A 0.9500

loop_
_geom_hbond_atom_site_label_D
_geom_hbond_atom_site_label_H
_geom_hbond_atom_site_label_A
_geom_hbond_distance_DH
_geom_hbond_distance_HA
_geom_hbond_distance_DA
_geom_hbond_angle_DHA
_geom_hbond_site_symmetry_A
N1 H1D Cl 0.93 2.21 3.032(3) 147.0 2

loop_
_geom_torsion_atom_site_label_1
_geom_torsion_atom_site_label_2
_geom_torsion_atom_site_label_3
_geom_torsion_atom_site_label_4
_geom_torsion
C1 N1 C2 C3 69.6(3)
C6 N1 C2 C3 -59.0(3)
C1 N1 C2 C7 -56.7(3)
C6 N1 C2 C7 174.7(2)
N1 C2 C3 C4 56.6(3)
C7 C2 C3 C4 -179.4(3)
C2 C3 C4 C5 -54.5(4)
C3 C4 C5 C6 53.4(4)
C1 N1 C6 C5 -69.3(4)
C2 N1 C6 C5 60.1(4)
C4 C5 C6 N1 -56.8(4)
N1 C2 C7 C1' 177.8(2)
C3 C2 C7 C1' 54.4(3)
N1 C2 C7 C8 -59.6(3)
C3 C2 C7 C8 177.0(3)
C1' C7 C8 C9 -58.1(4)
C2 C7 C8 C9 179.6(3)
C7 C8 C9 C9A -59.8(4)
C7 C8 C9 C9B 177.7(3)
C8 C7 C1' C2' 132.8(3)
C2 C7 C1' C2' -105.1(3)
C8 C7 C1' C6' -46.4(4)
C2 C7 C1' C6' 75.7(3)
C6' C1' C2' C3' 0.1(4)
C7 C1' C2' C3' -179.1(3)
C1' C2' C3' C4' 3.0(5)
C1' C2' C3' Cl3' -176.9(2)
C2' C3' C4' C5' -2.9(5)
Cl3' C3' C4' C5' 177.0(3)
C2' C3' C4' Cl4' 177.6(3)
Cl3' C3' C4' Cl4' -2.5(4)
C3' C4' C5' C6' -0.4(5)
Cl4' C4' C5' C6' 179.1(3)
C4' C5' C6' C1' 3.5(5)
C2' C1' C6' C5' -3.4(5)
C7 C1' C6' C5' 175.8(3)
